data_7100441
loop_
_publ_author_name
'Peter Junk'
'Marcus Cole'

_publ_section_title
;
The synthesis of a sterically hindered samarium(II)
bis(amidinate) and conversion to its homoleptic trivalent congener
;
_journal_name_full 'Chemical Communications'
_journal_paper_doi 10.1039/b501447f
_journal_year 2005
_chemical_formula_moiety 'C58 H86 N4 O2 Sm'
_chemical_formula_sum 'C58 H86 N4 O2 Sm'
_chemical_formula_weight 1021.66
_chemical_name_common '[Sm(DippForm)2(THF)2]'
_chemical_temperature_decomposition 475
_space_group_IT_number 2
_symmetry_cell_setting triclinic
_symmetry_Int_Tables_number 2
_symmetry_space_group_name_Hall '-P 1'
_symmetry_space_group_name_H-M 'P -1'
_cell_angle_alpha 84.4520(10)
_cell_angle_beta 86.800(2)
_cell_angle_gamma 63.9530(10)
_cell_formula_units_Z 2
_cell_length_a 12.1023(2)
_cell_length_b 12.7993(3)
_cell_length_c 19.6691(5)
_cell_measurement_temperature 123(2)
_cell_volume 2724.19(10)
_diffrn_ambient_temperature 123(2)
_exptl_crystal_density_diffrn 1.246
_cod_depositor_comments
;
The following automatic conversions were performed:

'_chemical_melting_point' tag was changed to
'_chemical_temperature_decomposition' since the value had been '475
(dec.)'. The value '475 (dec.)' was changed to '475'.

Automatic conversion script
Id: cif_fix_values 1646 2011-03-28 12:23:43Z adriana 
;
_cod_database_code 7100441

loop_
_symmetry_equiv_pos_as_xyz
'x, y, z'
'-x, -y, -z'

loop_
_atom_site_label
_atom_site_type_symbol
_atom_site_fract_x
_atom_site_fract_y
_atom_site_fract_z
_atom_site_U_iso_or_equiv
_atom_site_adp_type
_atom_site_occupancy
_atom_site_symmetry_multiplicity
_atom_site_calc_flag
_atom_site_refinement_flags
_atom_site_disorder_assembly
_atom_site_disorder_group
Sm1 Sm 0.825263(18) 0.795281(17) 0.740367(9) 0.01902(6) Uani 1 1 d . . .
O1 O 1.0155(3) 0.6944(3) 0.66483(16) 0.0452(8) Uani 1 1 d . . .
O2 O 0.9423(2) 0.9202(2) 0.75429(14) 0.0347(7) Uani 1 1 d . . .
N1 N 0.6678(3) 0.9822(3) 0.68164(15) 0.0244(7) Uani 1 1 d . . .
N2 N 0.6691(3) 0.8152(3) 0.64775(14) 0.0223(7) Uani 1 1 d . . .
N3 N 0.7757(3) 0.6522(3) 0.82011(14) 0.0197(6) Uani 1 1 d . . .
N4 N 0.8856(3) 0.7329(2) 0.86874(14) 0.0186(6) Uani 1 1 d . . .
C1 C 0.6246(3) 1.1048(3) 0.67217(17) 0.0223(8) Uani 1 1 d . . .
C2 C 0.6828(3) 1.1545(3) 0.62502(18) 0.0253(8) Uani 1 1 d . . .
C3 C 0.6427(4) 1.2753(3) 0.62021(19) 0.0289(9) Uani 1 1 d . . .
H3 H 0.6804 1.3099 0.5877 0.035 Uiso 1 1 calc R . .
C4 C 0.5500(4) 1.3447(3) 0.6618(2) 0.0319(9) Uani 1 1 d . . .
H4 H 0.5240 1.4266 0.6580 0.038 Uiso 1 1 calc R . .
C5 C 0.4946(4) 1.2960(3) 0.7087(2) 0.0304(9) Uani 1 1 d . . .
H5 H 0.4308 1.3449 0.7375 0.036 Uiso 1 1 calc R . .
C6 C 0.5301(3) 1.1762(3) 0.71512(18) 0.0259(8) Uani 1 1 d . . .
C7 C 0.7892(4) 1.0795(4) 0.5796(2) 0.0343(10) Uani 1 1 d . . .
H7 H 0.8163 0.9962 0.5975 0.041 Uiso 1 1 calc R . .
C8 C 0.8999(4) 1.1060(5) 0.5806(3) 0.0559(14) Uani 1 1 d . . .
H8A H 0.8774 1.1859 0.5610 0.084 Uiso 1 1 calc R . .
H8B H 0.9674 1.0512 0.5537 0.084 Uiso 1 1 calc R . .
H8C H 0.9261 1.0979 0.6279 0.084 Uiso 1 1 calc R . .
C9 C 0.7458(5) 1.0916(5) 0.5065(2) 0.0525(13) Uani 1 1 d . . .
H9A H 0.6772 1.0704 0.5067 0.079 Uiso 1 1 calc R . .
H9B H 0.8137 1.0398 0.4785 0.079 Uiso 1 1 calc R . .
H9C H 0.7185 1.1725 0.4875 0.079 Uiso 1 1 calc R . .
C10 C 0.4697(4) 1.1246(3) 0.7695(2) 0.0314(9) Uani 1 1 d . . .
H10 H 0.5019 1.0395 0.7633 0.038 Uiso 1 1 calc R . .
C11 C 0.5051(4) 1.1362(5) 0.8412(2) 0.0480(12) Uani 1 1 d . . .
H11A H 0.5950 1.0998 0.8447 0.072 Uiso 1 1 calc R . .
H11B H 0.4709 1.0973 0.8754 0.072 Uiso 1 1 calc R . .
H11C H 0.4723 1.2190 0.8492 0.072 Uiso 1 1 calc R . .
C12 C 0.3300(4) 1.1791(4) 0.7641(2) 0.0419(11) Uani 1 1 d . . .
H12A H 0.2959 1.2626 0.7703 0.063 Uiso 1 1 calc R . .
H12B H 0.2964 1.1412 0.7995 0.063 Uiso 1 1 calc R . .
H12C H 0.3079 1.1685 0.7189 0.063 Uiso 1 1 calc R . .
C13 C 0.6228(3) 0.7604(3) 0.60513(19) 0.0254(8) Uani 1 1 d . . .
C14 C 0.5325(4) 0.7262(3) 0.6317(2) 0.0283(9) Uani 1 1 d . . .
C15 C 0.4965(4) 0.6608(4) 0.5932(2) 0.0368(10) Uani 1 1 d . . .
H15 H 0.4380 0.6348 0.6118 0.044 Uiso 1 1 calc R . .
C16 C 0.5442(4) 0.6334(4) 0.5287(2) 0.0438(11) Uani 1 1 d . . .
H16 H 0.5184 0.5892 0.5029 0.053 Uiso 1 1 calc R . .
C17 C 0.6287(4) 0.6702(4) 0.5020(2) 0.0415(11) Uani 1 1 d . . .
H17 H 0.6597 0.6525 0.4570 0.050 Uiso 1 1 calc R . .
C18 C 0.6713(4) 0.7330(4) 0.5387(2) 0.0323(9) Uani 1 1 d . . .
C19 C 0.4728(4) 0.7628(3) 0.7011(2) 0.0300(9) Uani 1 1 d . . .
H19 H 0.5375 0.7605 0.7315 0.036 Uiso 1 1 calc R . .
C20 C 0.4179(4) 0.6846(4) 0.7364(2) 0.0378(10) Uani 1 1 d . . .
H20A H 0.3486 0.6912 0.7099 0.057 Uiso 1 1 calc R . .
H20B H 0.3889 0.7089 0.7824 0.057 Uiso 1 1 calc R . .
H20C H 0.4807 0.6035 0.7397 0.057 Uiso 1 1 calc R . .
C21 C 0.3725(4) 0.8893(4) 0.6937(2) 0.0396(10) Uani 1 1 d . . .
H21A H 0.3064 0.8937 0.6652 0.059 Uiso 1 1 calc R . .
H21B H 0.4080 0.9401 0.6721 0.059 Uiso 1 1 calc R . .
H21C H 0.3390 0.9146 0.7389 0.059 Uiso 1 1 calc R . .
C22 C 0.7682(4) 0.7680(4) 0.5072(2) 0.0386(10) Uani 1 1 d . . .
H22 H 0.7839 0.8150 0.5398 0.046 Uiso 1 1 calc R . .
C23 C 0.8895(5) 0.6584(5) 0.4964(3) 0.0687(17) Uani 1 1 d . . .
H23A H 0.9176 0.6134 0.5403 0.103 Uiso 1 1 calc R . .
H23B H 0.9522 0.6821 0.4768 0.103 Uiso 1 1 calc R . .
H23C H 0.8759 0.6103 0.4651 0.103 Uiso 1 1 calc R . .
C24 C 0.7262(6) 0.8426(6) 0.4403(3) 0.0709(17) Uani 1 1 d . . .
H24A H 0.7039 0.8005 0.4087 0.106 Uiso 1 1 calc R . .
H24B H 0.7930 0.8596 0.4202 0.106 Uiso 1 1 calc R . .
H24C H 0.6545 0.9159 0.4489 0.106 Uiso 1 1 calc R . .
C25 C 0.6293(3) 0.9293(3) 0.64065(18) 0.0211(8) Uani 1 1 d . . .
H25 H 0.5724 0.9740 0.6058 0.025 Uiso 1 1 calc R . .
C26 C 0.7183(3) 0.5750(3) 0.82993(17) 0.0219(8) Uani 1 1 d . . .
C27 C 0.6251(3) 0.5934(3) 0.88075(18) 0.0236(8) Uani 1 1 d . . .
C28 C 0.5732(3) 0.5150(3) 0.88883(19) 0.0279(9) Uani 1 1 d . . .
H28 H 0.5120 0.5248 0.9233 0.034 Uiso 1 1 calc R . .
C29 C 0.6087(4) 0.4233(3) 0.8480(2) 0.0296(9) Uani 1 1 d . . .
H29 H 0.5725 0.3705 0.8548 0.036 Uiso 1 1 calc R . .
C30 C 0.6964(3) 0.4086(3) 0.7976(2) 0.0278(9) Uani 1 1 d . . .
H30 H 0.7195 0.3459 0.7694 0.033 Uiso 1 1 calc R . .
C31 C 0.7522(3) 0.4844(3) 0.78683(18) 0.0229(8) Uani 1 1 d . . .
C32 C 0.5800(3) 0.6982(3) 0.92347(18) 0.0258(8) Uani 1 1 d . . .
H32 H 0.6549 0.7029 0.9390 0.031 Uiso 1 1 calc R . .
C33 C 0.5062(4) 0.8121(4) 0.8812(2) 0.0413(11) Uani 1 1 d . . .
H33A H 0.5548 0.8192 0.8410 0.062 Uiso 1 1 calc R . .
H33B H 0.4862 0.8779 0.9090 0.062 Uiso 1 1 calc R . .
H33C H 0.4299 0.8126 0.8665 0.062 Uiso 1 1 calc R . .
C34 C 0.5069(4) 0.6893(4) 0.9876(2) 0.0354(10) Uani 1 1 d . . .
H34A H 0.4275 0.6946 0.9746 0.053 Uiso 1 1 calc R . .
H34B H 0.4931 0.7532 1.0157 0.053 Uiso 1 1 calc R . .
H34C H 0.5530 0.6145 1.0137 0.053 Uiso 1 1 calc R . .
C35 C 0.8527(3) 0.4646(3) 0.73327(19) 0.0272(8) Uani 1 1 d . . .
H35 H 0.8571 0.5405 0.7221 0.033 Uiso 1 1 calc R . .
C36 C 0.8300(4) 0.4252(4) 0.6665(2) 0.0443(11) Uani 1 1 d . . .
H36A H 0.8354 0.3464 0.6746 0.066 Uiso 1 1 calc R . .
H36B H 0.8923 0.4250 0.6323 0.066 Uiso 1 1 calc R . .
H36C H 0.7480 0.4791 0.6497 0.066 Uiso 1 1 calc R . .
C37 C 0.9771(4) 0.3772(4) 0.7629(2) 0.0422(11) Uani 1 1 d . . .
H37A H 0.9941 0.4075 0.8030 0.063 Uiso 1 1 calc R . .
H37B H 1.0421 0.3659 0.7284 0.063 Uiso 1 1 calc R . .
H37C H 0.9748 0.3025 0.7764 0.063 Uiso 1 1 calc R . .
C38 C 0.9628(3) 0.7237(3) 0.92304(16) 0.0182(7) Uani 1 1 d . . .
C39 C 0.9230(3) 0.8153(3) 0.96679(17) 0.0216(8) Uani 1 1 d . . .
C40 C 0.9971(3) 0.8055(3) 1.02073(18) 0.0270(8) Uani 1 1 d . . .
H40 H 0.9703 0.8662 1.0507 0.032 Uiso 1 1 calc R . .
C41 C 1.1090(4) 0.7096(4) 1.03198(19) 0.0301(9) Uani 1 1 d . . .
H41 H 1.1572 0.7036 1.0699 0.036 Uiso 1 1 calc R . .
C42 C 1.1501(3) 0.6223(3) 0.98748(18) 0.0265(8) Uani 1 1 d . . .
H42 H 1.2281 0.5575 0.9944 0.032 Uiso 1 1 calc R . .
C43 C 1.0790(3) 0.6278(3) 0.93253(17) 0.0201(7) Uani 1 1 d . . .
C44 C 0.7992(3) 0.9202(3) 0.95696(18) 0.0237(8) Uani 1 1 d . . .
H44 H 0.7749 0.9254 0.9085 0.028 Uiso 1 1 calc R . .
C45 C 0.8022(4) 1.0351(3) 0.9685(2) 0.0322(9) Uani 1 1 d . . .
H45A H 0.8112 1.0385 1.0174 0.048 Uiso 1 1 calc R . .
H45B H 0.7255 1.1004 0.9525 0.048 Uiso 1 1 calc R . .
H45C H 0.8719 1.0402 0.9431 0.048 Uiso 1 1 calc R . .
C46 C 0.7003(4) 0.9045(4) 1.0030(2) 0.0362(10) Uani 1 1 d . . .
H46A H 0.6977 0.8314 0.9945 0.054 Uiso 1 1 calc R . .
H46B H 0.6200 0.9700 0.9929 0.054 Uiso 1 1 calc R . .
H46C H 0.7199 0.9020 1.0509 0.054 Uiso 1 1 calc R . .
C47 C 1.1307(3) 0.5298(3) 0.88421(18) 0.0229(8) Uani 1 1 d . . .
H47 H 1.0708 0.5502 0.8465 0.028 Uiso 1 1 calc R . .
C48 C 1.2533(4) 0.5189(4) 0.8522(2) 0.0333(9) Uani 1 1 d . . .
H48A H 1.3142 0.4970 0.8881 0.050 Uiso 1 1 calc R . .
H48B H 1.2418 0.5939 0.8285 0.050 Uiso 1 1 calc R . .
H48C H 1.2824 0.4589 0.8195 0.050 Uiso 1 1 calc R . .
C49 C 1.1464(4) 0.4137(3) 0.9201(2) 0.0312(9) Uani 1 1 d . . .
H49A H 1.2039 0.3923 0.9578 0.047 Uiso 1 1 calc R . .
H49B H 1.1787 0.3535 0.8876 0.047 Uiso 1 1 calc R . .
H49C H 1.0665 0.4206 0.9382 0.047 Uiso 1 1 calc R . .
C50 C 0.8413(3) 0.6546(3) 0.87107(17) 0.0186(7) Uani 1 1 d . . .
H50 H 0.8567 0.5997 0.9097 0.022 Uiso 1 1 calc R . .
C51 C 1.0913(4) 0.5705(4) 0.6748(3) 0.0532(13) Uani 1 1 d . . .
H51A H 1.0546 0.5276 0.6523 0.064 Uiso 1 1 calc R . .
H51B H 1.0988 0.5448 0.7241 0.064 Uiso 1 1 calc R . .
C52 C 1.2116(4) 0.5478(4) 0.6448(2) 0.0501(12) Uani 1 1 d . . .
H52A H 1.2555 0.4668 0.6314 0.060 Uiso 1 1 calc R . .
H52B H 1.2631 0.5622 0.6766 0.060 Uiso 1 1 calc R . .
C53 C 1.1773(4) 0.6364(4) 0.5822(2) 0.0472(12) Uani 1 1 d . . .
H53A H 1.2460 0.6562 0.5677 0.057 Uiso 1 1 calc R . .
H53B H 1.1544 0.6063 0.5435 0.057 Uiso 1 1 calc R . .
C54 C 1.0689(4) 0.7403(4) 0.6078(2) 0.0464(12) Uani 1 1 d . . .
H54A H 1.0957 0.7967 0.6233 0.056 Uiso 1 1 calc R . .
H54B H 1.0079 0.7800 0.5712 0.056 Uiso 1 1 calc R . .
C55 C 1.0669(4) 0.8597(4) 0.7791(2) 0.0384(10) Uani 1 1 d . . .
H55A H 1.1268 0.8470 0.7407 0.046 Uiso 1 1 calc R . .
H55B H 1.0812 0.7831 0.8027 0.046 Uiso 1 1 calc R . .
C56 C 1.0806(4) 0.9372(4) 0.8284(2) 0.0413(11) Uani 1 1 d . . .
H56A H 1.1658 0.9291 0.8280 0.050 Uiso 1 1 calc R . .
H56B H 1.0569 0.9196 0.8756 0.050 Uiso 1 1 calc R . .
C57 C 0.9914(5) 1.0578(4) 0.7995(2) 0.0445(11) Uani 1 1 d . . .
H57A H 0.9645 1.1146 0.8348 0.053 Uiso 1 1 calc R . .
H57B H 1.0285 1.0864 0.7603 0.053 Uiso 1 1 calc R . .
C58 C 0.8862(4) 1.0370(4) 0.7772(2) 0.0373(10) Uani 1 1 d . . .
H58A H 0.8283 1.0424 0.8158 0.045 Uiso 1 1 calc R . .
H58B H 0.8410 1.0950 0.7396 0.045 Uiso 1 1 calc R . .

loop_
_atom_site_aniso_label
_atom_site_aniso_U_11
_atom_site_aniso_U_22
_atom_site_aniso_U_33
_atom_site_aniso_U_23
_atom_site_aniso_U_13
_atom_site_aniso_U_12
Sm1 0.02265(10) 0.01361(9) 0.02112(10) 0.00122(6) -0.00267(7) -0.00847(7)
O1 0.0444(18) 0.0284(17) 0.0565(19) -0.0008(15) 0.0074(15) -0.0116(14)
O2 0.0380(16) 0.0244(15) 0.0484(17) 0.0014(13) -0.0109(13) -0.0194(13)
N1 0.0295(17) 0.0125(15) 0.0252(16) -0.0012(13) -0.0034(14) -0.0033(13)
N2 0.0289(17) 0.0152(15) 0.0232(15) -0.0011(12) -0.0067(13) -0.0093(13)
N3 0.0243(15) 0.0179(15) 0.0199(14) -0.0015(12) 0.0000(13) -0.0120(13)
N4 0.0213(15) 0.0157(15) 0.0202(14) -0.0009(12) -0.0017(12) -0.0093(13)
C1 0.0264(19) 0.0159(18) 0.0225(18) 0.0003(15) -0.0039(15) -0.0072(15)
C2 0.0248(19) 0.024(2) 0.0238(19) 0.0007(16) -0.0023(16) -0.0075(16)
C3 0.036(2) 0.022(2) 0.028(2) 0.0027(16) -0.0013(18) -0.0128(18)
C4 0.045(2) 0.0160(19) 0.035(2) -0.0037(17) -0.0019(19) -0.0128(18)
C5 0.033(2) 0.018(2) 0.033(2) -0.0070(17) 0.0040(18) -0.0041(17)
C6 0.029(2) 0.022(2) 0.0264(19) -0.0040(16) -0.0011(16) -0.0096(17)
C7 0.033(2) 0.025(2) 0.034(2) -0.0019(18) 0.0065(19) -0.0034(18)
C8 0.034(3) 0.077(4) 0.052(3) -0.021(3) 0.013(2) -0.018(3)
C9 0.051(3) 0.063(3) 0.040(3) -0.022(2) 0.013(2) -0.019(3)
C10 0.034(2) 0.021(2) 0.038(2) -0.0060(17) 0.0113(19) -0.0117(18)
C11 0.046(3) 0.064(3) 0.036(2) 0.011(2) -0.001(2) -0.029(3)
C12 0.038(2) 0.052(3) 0.038(2) -0.009(2) 0.007(2) -0.022(2)
C13 0.028(2) 0.0156(18) 0.030(2) -0.0003(15) -0.0111(17) -0.0062(16)
C14 0.031(2) 0.0166(19) 0.035(2) 0.0046(16) -0.0144(18) -0.0086(17)
C15 0.039(2) 0.028(2) 0.048(3) 0.001(2) -0.016(2) -0.017(2)
C16 0.056(3) 0.034(3) 0.050(3) -0.013(2) -0.017(2) -0.025(2)
C17 0.049(3) 0.036(3) 0.037(2) -0.014(2) -0.010(2) -0.014(2)
C18 0.036(2) 0.026(2) 0.031(2) -0.0065(17) -0.0069(18) -0.0077(18)
C19 0.035(2) 0.025(2) 0.033(2) 0.0059(17) -0.0101(18) -0.0169(18)
C20 0.041(2) 0.035(2) 0.043(2) 0.012(2) -0.011(2) -0.023(2)
C21 0.040(2) 0.032(2) 0.043(2) 0.003(2) 0.003(2) -0.015(2)
C22 0.046(3) 0.042(3) 0.029(2) -0.014(2) 0.004(2) -0.019(2)
C23 0.046(3) 0.063(4) 0.088(4) -0.029(3) 0.009(3) -0.013(3)
C24 0.086(4) 0.087(5) 0.053(3) 0.020(3) -0.016(3) -0.053(4)
C25 0.0205(18) 0.0151(18) 0.0234(18) 0.0009(15) -0.0015(15) -0.0040(15)
C26 0.0241(19) 0.0174(18) 0.0239(18) 0.0044(15) -0.0074(15) -0.0093(15)
C27 0.0256(19) 0.023(2) 0.0243(18) 0.0046(15) -0.0063(16) -0.0126(16)
C28 0.028(2) 0.029(2) 0.030(2) 0.0062(17) -0.0036(17) -0.0164(18)
C29 0.032(2) 0.027(2) 0.038(2) 0.0049(18) -0.0066(18) -0.0212(18)
C30 0.033(2) 0.0185(19) 0.036(2) 0.0009(17) -0.0074(18) -0.0146(17)
C31 0.0258(19) 0.0162(18) 0.0273(19) 0.0035(15) -0.0061(16) -0.0100(16)
C32 0.028(2) 0.025(2) 0.0263(19) -0.0007(16) 0.0013(16) -0.0134(17)
C33 0.055(3) 0.025(2) 0.037(2) -0.0036(19) 0.001(2) -0.011(2)
C34 0.034(2) 0.032(2) 0.035(2) -0.0027(19) 0.0063(19) -0.0102(19)
C35 0.031(2) 0.0179(19) 0.035(2) -0.0038(16) -0.0003(17) -0.0127(17)
C36 0.046(3) 0.050(3) 0.043(3) -0.018(2) 0.007(2) -0.025(2)
C37 0.030(2) 0.037(3) 0.057(3) -0.004(2) 0.000(2) -0.013(2)
C38 0.0232(18) 0.0186(18) 0.0165(16) -0.0001(14) 0.0018(14) -0.0130(15)
C39 0.0244(19) 0.0193(19) 0.0217(18) -0.0014(15) 0.0025(15) -0.0106(16)
C40 0.034(2) 0.026(2) 0.0237(19) -0.0073(16) -0.0023(17) -0.0138(18)
C41 0.032(2) 0.035(2) 0.027(2) -0.0027(17) -0.0067(17) -0.0161(19)
C42 0.0229(19) 0.025(2) 0.030(2) 0.0017(16) -0.0053(16) -0.0089(16)
C43 0.0200(18) 0.0196(18) 0.0219(18) -0.0004(15) 0.0023(15) -0.0102(15)
C44 0.0272(19) 0.0174(19) 0.0257(19) -0.0052(15) -0.0011(16) -0.0084(16)
C45 0.032(2) 0.021(2) 0.042(2) -0.0076(18) -0.0012(19) -0.0090(18)
C46 0.030(2) 0.028(2) 0.049(3) -0.007(2) 0.005(2) -0.0115(19)
C47 0.0213(18) 0.0208(19) 0.0232(18) -0.0023(15) 0.0026(15) -0.0063(15)
C48 0.031(2) 0.028(2) 0.037(2) -0.0046(18) 0.0086(19) -0.0103(18)
C49 0.038(2) 0.022(2) 0.033(2) -0.0044(17) 0.0033(18) -0.0129(18)
C50 0.0215(18) 0.0137(17) 0.0183(17) 0.0004(14) 0.0004(14) -0.0062(15)
C51 0.051(3) 0.037(3) 0.064(3) -0.006(2) 0.008(3) -0.012(2)
C52 0.047(3) 0.041(3) 0.049(3) -0.007(2) 0.005(2) -0.008(2)
C53 0.040(3) 0.060(3) 0.043(3) -0.005(2) 0.006(2) -0.024(2)
C54 0.052(3) 0.041(3) 0.048(3) -0.001(2) 0.004(2) -0.023(2)
C55 0.030(2) 0.040(3) 0.047(3) 0.002(2) -0.004(2) -0.017(2)
C56 0.038(2) 0.060(3) 0.035(2) -0.002(2) -0.003(2) -0.031(2)
C57 0.067(3) 0.045(3) 0.038(2) 0.000(2) -0.007(2) -0.039(3)
C58 0.052(3) 0.028(2) 0.034(2) 0.0001(18) -0.007(2) -0.018(2)

loop_
_geom_bond_atom_site_label_1
_geom_bond_atom_site_label_2
_geom_bond_distance
_geom_bond_site_symmetry_2
_geom_bond_publ_flag
Sm1 N1 2.529(3) . ?
Sm1 N3 2.546(3) . ?
Sm1 O1 2.560(3) . ?
Sm1 O2 2.599(3) . ?
Sm1 N2 2.613(3) . ?
Sm1 N4 2.617(3) . ?
Sm1 C25 2.951(4) . ?
Sm1 C50 2.957(3) . ?
O1 C51 1.442(5) . ?
O1 C54 1.465(5) . ?
O2 C55 1.448(5) . ?
O2 C58 1.450(5) . ?
N1 C25 1.323(4) . ?
N1 C1 1.415(4) . ?
N2 C25 1.317(4) . ?
N2 C13 1.422(4) . ?
N3 C50 1.324(4) . ?
N3 C26 1.431(4) . ?
N4 C50 1.324(4) . ?
N4 C38 1.421(4) . ?
C1 C2 1.402(5) . ?
C1 C6 1.408(5) . ?
C2 C3 1.398(5) . ?
C2 C7 1.527(5) . ?
C3 C4 1.371(5) . ?
C4 C5 1.370(5) . ?
C5 C6 1.394(5) . ?
C6 C10 1.522(5) . ?
C7 C8 1.521(6) . ?
C7 C9 1.528(6) . ?
C10 C12 1.525(6) . ?
C10 C11 1.535(6) . ?
C13 C14 1.404(5) . ?
C13 C18 1.413(5) . ?
C14 C15 1.394(5) . ?
C14 C19 1.524(5) . ?
C15 C16 1.375(6) . ?
C16 C17 1.364(6) . ?
C17 C18 1.396(6) . ?
C18 C22 1.512(6) . ?
C19 C20 1.524(5) . ?
C19 C21 1.538(6) . ?
C22 C24 1.518(7) . ?
C22 C23 1.544(7) . ?
C26 C31 1.402(5) . ?
C26 C27 1.419(5) . ?
C27 C28 1.392(5) . ?
C27 C32 1.525(5) . ?
C28 C29 1.381(5) . ?
C29 C30 1.374(5) . ?
C30 C31 1.401(5) . ?
C31 C35 1.513(5) . ?
C32 C33 1.523(6) . ?
C32 C34 1.523(5) . ?
C35 C36 1.531(5) . ?
C35 C37 1.533(6) . ?
C38 C43 1.409(5) . ?
C38 C39 1.414(5) . ?
C39 C40 1.388(5) . ?
C39 C44 1.517(5) . ?
C40 C41 1.382(5) . ?
C41 C42 1.383(5) . ?
C42 C43 1.396(5) . ?
C43 C47 1.532(5) . ?
C44 C45 1.527(5) . ?
C44 C46 1.532(5) . ?
C47 C49 1.518(5) . ?
C47 C48 1.533(5) . ?
C51 C52 1.455(6) . ?
C52 C53 1.532(7) . ?
C53 C54 1.505(6) . ?
C55 C56 1.516(6) . ?
C56 C57 1.519(7) . ?
C57 C58 1.505(6) . ?
